data_7061236
loop_
_publ_author_name
'Hossain, Khandaker Monower'
'Saiduzzaman, Md'
'Kumada, Nobuhiro'
'Takei, Takahiro'
'Yamane, Hisanori'

_publ_section_title
;
 Hydrothermal synthesis and crystal structure of a novel
 double-perovskite-type bismuth oxide with 3&#x2009;:&#x2009;1 ordering at
 the B-site
;
_journal_issue 8
_journal_name_full 'New Journal of Chemistry'
_journal_page_first 3595
_journal_page_last 3601
_journal_paper_doi 10.1039/D1NJ05648D
_journal_volume 46
_journal_year 2022
_chemical_formula_sum 'Ba4 Bi3 Na O12'
_chemical_formula_weight 1391.29
_space_group_crystal_system triclinic
_space_group_IT_number 2
_space_group_name_Hall '-P 1'
_space_group_name_H-M_alt 'P -1'
_audit_update_record
;
2021-10-30 deposited with the CCDC.	2022-01-20 downloaded from the CCDC.
;
_cell_angle_alpha 89.9960(10)
_cell_angle_beta 89.9950(10)
_cell_angle_gamma 90.0160(10)
_cell_formula_units_Z 2
_cell_length_a 8.5415(2)
_cell_length_b 8.5421(2)
_cell_length_c 8.5441(2)
_cell_measurement_reflns_used 9958
_cell_measurement_temperature 298.(2)
_cell_measurement_theta_max 27.478
_cell_measurement_theta_min 3.3725
_cell_volume 623.40(3)
_computing_cell_refinement 'APEX3 v2018.1-0 (Bruker AXS)'
_computing_data_collection 'Bruker Instrument Service vV6.2.9'
_computing_data_reduction 'SAINT V8.38A (Bruker AXS Inc., 2017)'
_computing_molecular_graphics 'VESTA v2.1.6 (Momma & Izumi, 2011)'
_computing_structure_refinement 'SHELXL-2017/1 (Sheldrick, 2017)'
_computing_structure_solution 'SHELXT 2014/5 (Sheldrick, 2014)'
_diffrn_ambient_temperature 298.(2)
_diffrn_detector_area_resol_mean 7.3910
_diffrn_measured_fraction_theta_full 1.000
_diffrn_measured_fraction_theta_max 1.000
_diffrn_measurement_device_type 'Bruker APEX-II CCD'
_diffrn_measurement_method '\f and \w scans'
_diffrn_radiation_type MoK\a
_diffrn_radiation_wavelength 0.71073
_diffrn_reflns_av_R_equivalents 0.0249
_diffrn_reflns_av_unetI/netI 0.0199
_diffrn_reflns_limit_h_max 11
_diffrn_reflns_limit_h_min -11
_diffrn_reflns_limit_k_max 11
_diffrn_reflns_limit_k_min -11
_diffrn_reflns_limit_l_max 11
_diffrn_reflns_limit_l_min -11
_diffrn_reflns_number 21936
_diffrn_reflns_theta_full 27.48
_diffrn_reflns_theta_max 27.48
_diffrn_reflns_theta_min 2.38
_diffrn_source 'micro focus sealed tube'
_exptl_absorpt_coefficient_mu 54.702
_exptl_absorpt_correction_T_max 0.0887
_exptl_absorpt_correction_T_min 0.0587
_exptl_absorpt_correction_type multi-scan
_exptl_absorpt_process_details
;
SADABS-2016/2 - Bruker AXS area detector scaling and absorption correction
;
_exptl_crystal_colour black
_exptl_crystal_density_diffrn 7.412
_exptl_crystal_density_method 'not measured'
_exptl_crystal_description ochahedron
_exptl_crystal_F_000 1160
_exptl_crystal_size_max 0.039
_exptl_crystal_size_mid 0.038
_exptl_crystal_size_min 0.036
_refine_diff_density_max 1.575
_refine_diff_density_min -1.230
_refine_ls_extinction_coef 0.00138(7)
_refine_ls_extinction_method 'SHELXL-2017/1 (Sheldrick 2017)'
_refine_ls_goodness_of_fit_ref 1.167
_refine_ls_hydrogen_treatment undef
_refine_ls_matrix_type full
_refine_ls_number_parameters 141
_refine_ls_number_reflns 2866
_refine_ls_number_restraints 1
_refine_ls_restrained_S_all 1.166
_refine_ls_R_factor_all 0.0234
_refine_ls_R_factor_gt 0.0202
_refine_ls_shift/su_max 0.001
_refine_ls_shift/su_mean 0.000
_refine_ls_structure_factor_coef Fsqd
_refine_ls_weighting_details 'w=1/[\s^2^(Fo^2^)+(0.0149P)^2^+2.3539P] where P=(Fo^2^+2Fc^2^)/3'
_refine_ls_weighting_scheme calc
_refine_ls_wR_factor_gt 0.0450
_refine_ls_wR_factor_ref 0.0476
_reflns_number_gt 2446
_reflns_number_total 2866
_reflns_threshold_expression 'I > 2\s(I)'
_cod_data_source_file d1nj05648d2.cif
_cod_data_source_block NaBiBaO
_cod_depositor_comments
;
The following automatic conversions were performed:

data item '_exptl_absorpt_correction_type' value 'Multi-Scan' was
changed to 'multi-scan' in accordance with the
/home/data/users/saulius/crontab/automatic-downloads/rss-feeds/RSC/lib/dictionaries/cif_core.dic
dictionary named 'cif_core.dic' version 2.4.2 last updated on
2011-04-26.

Automatic conversion script
Id: cif_fix_values 7556 2019-12-06 15:28:31Z antanas 

 Adding full bibliography for 7061236.cif.
;
_cod_database_code 7061236

loop_
_space_group_symop_operation_xyz
'x, y, z'
'-x, -y, -z'

loop_
_atom_site_type_symbol
_atom_site_label
_atom_site_fract_x
_atom_site_fract_y
_atom_site_fract_z
_atom_site_U_iso_or_equiv
_atom_site_adp_type
_atom_site_calc_flag
_atom_site_refinement_flags_adp
_atom_site_refinement_flags_occupancy
_atom_site_refinement_flags_posn
_atom_site_occupancy
_atom_site_disorder_assembly
_atom_site_disorder_group
Na Na1 0 0.5 0.5 0.0121(8) Uani d . P S 0.896(2) . .
Bi Bi1 0 0.5 0.5 0.0121(8) Uani d . P S 0.104(2) . .
Na Na2 0.5 0 0 0.0150(9) Uani d . P S 0.897(2) . .
Bi Bi2 0.5 0 0 0.0150(9) Uani d . P S 0.103(2) . .
Na Na3 0 0 0.5 0.00825(14) Uani d . P S 0.0398(15) . .
Bi Bi3 0 0 0.5 0.00825(14) Uani d . P S 0.9602(15) . .
Na Na4 0.5 0.5 0 0.00839(14) Uani d . P S 0.0432(15) . .
Bi Bi4 0.5 0.5 0 0.00839(14) Uani d . P S 0.9568(15) . .
Na Na7 0.5 0.5 0.5 0.0101(4) Uani d . P S 0.0631(18) . .
Bi Bi7 0.5 0.5 0.5 0.0101(4) Uani d . P S 0.9369(18) . .
Na Na8 0 0 0 0.0106(4) Uani d . P S 0.0604(18) . .
Bi Bi8 0 0 0 0.0106(4) Uani d . P S 0.9396(18) . .
Bi Bi5 0.5 0 0.5 0.0100(4) Uani d . P S 1.0 . .
Bi Bi6 0 0.5 0 0.0102(4) Uani d . P S 1.0 . .
Ba Ba1 0.25113(7) 0.75094(5) 0.25029(6) 0.0271(4) Uani d . . . 1.0 . .
Ba Ba2 0.24917(7) 0.25072(5) 0.24890(6) 0.0270(4) Uani d . . . 1.0 . .
Ba Ba3 0.24968(6) 0.74945(4) 0.75019(5) 0.0118(3) Uani d . . . 1.0 . .
Ba Ba4 0.25001(6) 0.24939(4) 0.74878(5) 0.0115(3) Uani d . . . 1.0 . .
O O1 0.5128(7) 0.9789(6) 0.2684(7) 0.0218(12) Uiso d . . . 1.0 . .
O O2 -0.0108(7) 0.4802(6) 0.2316(7) 0.0203(12) Uiso d . . . 1.0 . .
O O3 -0.0035(7) 0.2324(4) 0.5279(5) 0.0165(8) Uiso d . . . 1.0 . .
O O4 0.5037(7) 0.7328(4) 0.9733(5) 0.0160(8) Uiso d . . . 1.0 . .
O O5 0.2661(10) 0.4963(9) 0.5111(9) 0.0372(18) Uiso d . . . 1.0 . .
O O6 0.2322(8) -0.0027(7) -0.0173(7) 0.0238(14) Uiso d . . . 1.0 . .
O O7 0.2499(8) 1.0035(7) 0.4810(7) 0.0282(15) Uiso d . . . 1.0 . .
O O8 0.2474(9) 0.5035(8) 0.0106(9) 0.042(2) Uiso d . . . 1.0 . .
O O9 1.0107(7) 0.0248(7) 0.2495(7) 0.0242(12) Uiso d . . . 1.0 . .
O O10 0.4867(7) 0.5235(6) 0.2490(7) 0.0225(12) Uiso d . . . 1.0 . .
O O11 0.5029(8) 0.2495(7) 0.4683(5) 0.0191(8) Uiso d . . . 1.0 . .
O O12 -0.0037(8) 0.7492(7) 0.0291(5) 0.0166(8) Uiso d . . . 1.0 . .

loop_
_atom_site_aniso_label
_atom_site_aniso_U_11
_atom_site_aniso_U_22
_atom_site_aniso_U_33
_atom_site_aniso_U_12
_atom_site_aniso_U_13
_atom_site_aniso_U_23
Na1 0.012(2) 0.0125(12) 0.012(2) 0.0023(8) -0.006(2) -0.0005(7)
Bi1 0.012(2) 0.0125(12) 0.012(2) 0.0023(8) -0.006(2) -0.0005(7)
Na2 0.024(3) 0.0100(12) 0.011(2) -0.0012(9) -0.010(2) -0.0004(7)
Bi2 0.024(3) 0.0100(12) 0.011(2) -0.0012(9) -0.010(2) -0.0004(7)
Na3 0.0083(5) 0.0085(2) 0.0080(5) 0.00030(14) -0.0036(5) 0.00001(12)
Bi3 0.0083(5) 0.0085(2) 0.0080(5) 0.00030(14) -0.0036(5) 0.00001(12)
Na4 0.0097(5) 0.0077(2) 0.0077(5) -0.00016(14) -0.0037(5) -0.00012(12)
Bi4 0.0097(5) 0.0077(2) 0.0077(5) -0.00016(14) -0.0037(5) -0.00012(12)
Na7 0.0099(6) 0.0108(5) 0.0094(5) 0.00023(15) -0.0027(4) -0.00022(13)
Bi7 0.0099(6) 0.0108(5) 0.0094(5) 0.00023(15) -0.0027(4) -0.00022(13)
Na8 0.0113(6) 0.0116(5) 0.0088(5) -0.00018(15) -0.0023(4) -0.00018(13)
Bi8 0.0113(6) 0.0116(5) 0.0088(5) -0.00018(15) -0.0023(4) -0.00018(13)
Bi5 0.0109(5) 0.0089(5) 0.0104(5) 0.00013(14) -0.0025(4) -0.00007(12)
Bi6 0.0124(5) 0.0088(5) 0.0094(5) 0.00002(14) -0.0019(4) -0.00026(12)
Ba1 0.0253(7) 0.0271(6) 0.0290(7) 0.0087(4) -0.0134(6) -0.0087(4)
Ba2 0.0253(7) 0.0267(6) 0.0290(7) -0.0084(4) -0.0134(6) 0.0080(4)
Ba3 0.0104(6) 0.0114(4) 0.0135(6) 0.0009(3) -0.0035(5) -0.0006(3)
Ba4 0.0102(6) 0.0111(4) 0.0133(6) -0.0006(3) -0.0036(5) 0.0005(3)

loop_
_atom_type_symbol
_atom_type_description
_atom_type_scat_dispersion_real
_atom_type_scat_dispersion_imag
_atom_type_scat_source
Bi Bi -4.1077 10.2566 'International Tables Vol C Tables 4.2.6.8 and 6.1.1.4'
Na Na 0.0362 0.0249 'International Tables Vol C Tables 4.2.6.8 and 6.1.1.4'
Ba Ba -0.3244 2.2819 'International Tables Vol C Tables 4.2.6.8 and 6.1.1.4'
O O 0.0106 0.0060 'International Tables Vol C Tables 4.2.6.8 and 6.1.1.4'

loop_
_geom_angle_atom_site_label_1
_geom_angle_atom_site_label_2
_geom_angle_atom_site_label_3
_geom_angle_site_symmetry_1
_geom_angle_site_symmetry_3
_geom_angle
_geom_angle_publ_flag
O5 Bi1 O5 2_566 . 180.0 ?
O5 Bi1 O3 2_566 . 90.31(19) ?
O5 Bi1 O3 . . 89.69(19) ?
O5 Bi1 O3 2_566 2_566 89.69(19) ?
O5 Bi1 O3 . 2_566 90.31(19) ?
O3 Bi1 O3 . 2_566 180.0 ?
O5 Bi1 O2 2_566 . 85.4(3) ?
O5 Bi1 O2 . . 94.6(3) ?
O3 Bi1 O2 . . 91.70(16) ?
O3 Bi1 O2 2_566 . 88.30(16) ?
O5 Bi1 O2 2_566 2_566 94.6(3) ?
O5 Bi1 O2 . 2_566 85.4(3) ?
O3 Bi1 O2 . 2_566 88.30(16) ?
O3 Bi1 O2 2_566 2_566 91.70(16) ?
O2 Bi1 O2 . 2_566 180.0 ?
O5 Bi1 Ba3 2_566 2_566 53.67(19) ?
O5 Bi1 Ba3 . 2_566 126.33(19) ?
O3 Bi1 Ba3 . 2_566 58.60(13) ?
O3 Bi1 Ba3 2_566 2_566 121.40(13) ?
O2 Bi1 Ba3 . 2_566 50.06(14) ?
O2 Bi1 Ba3 2_566 2_566 129.94(14) ?
O5 Bi1 Ba3 2_566 . 126.33(19) ?
O5 Bi1 Ba3 . . 53.67(19) ?
O3 Bi1 Ba3 . . 121.40(13) ?
O3 Bi1 Ba3 2_566 . 58.60(13) ?
O2 Bi1 Ba3 . . 129.94(14) ?
O2 Bi1 Ba3 2_566 . 50.06(14) ?
Ba3 Bi1 Ba3 2_566 . 180.0 ?
O5 Bi1 Ba4 2_566 . 127.55(19) ?
O5 Bi1 Ba4 . . 52.45(19) ?
O3 Bi1 Ba4 . . 51.10(13) ?
O3 Bi1 Ba4 2_566 . 128.91(13) ?
O2 Bi1 Ba4 . . 123.62(13) ?
O2 Bi1 Ba4 2_566 . 56.38(13) ?
Ba3 Bi1 Ba4 2_566 . 109.398(8) ?
Ba3 Bi1 Ba4 . . 70.601(8) ?
O5 Bi1 Ba4 2_566 2_566 52.45(19) ?
O5 Bi1 Ba4 . 2_566 127.55(19) ?
O3 Bi1 Ba4 . 2_566 128.91(13) ?
O3 Bi1 Ba4 2_566 2_566 51.09(13) ?
O2 Bi1 Ba4 . 2_566 56.38(13) ?
O2 Bi1 Ba4 2_566 2_566 123.62(13) ?
Ba3 Bi1 Ba4 2_566 2_566 70.602(8) ?
Ba3 Bi1 Ba4 . 2_566 109.398(8) ?
Ba4 Bi1 Ba4 . 2_566 180.0 ?
O5 Bi1 Ba2 2_566 2_566 56.01(19) ?
O5 Bi1 Ba2 . 2_566 123.99(19) ?
O3 Bi1 Ba2 . 2_566 120.35(14) ?
O3 Bi1 Ba2 2_566 2_566 59.65(14) ?
O2 Bi1 Ba2 . 2_566 126.68(13) ?
O2 Bi1 Ba2 2_566 2_566 53.32(13) ?
Ba3 Bi1 Ba2 2_566 2_566 109.610(8) ?
Ba3 Bi1 Ba2 . 2_566 70.391(8) ?
Ba4 Bi1 Ba2 . 2_566 109.428(11) ?
Ba4 Bi1 Ba2 2_566 2_566 70.572(11) ?
O5 Bi1 Ba2 2_566 . 123.99(19) ?
O5 Bi1 Ba2 . . 56.01(19) ?
O3 Bi1 Ba2 . . 59.65(14) ?
O3 Bi1 Ba2 2_566 . 120.35(14) ?
O2 Bi1 Ba2 . . 53.32(13) ?
O2 Bi1 Ba2 2_566 . 126.68(13) ?
Ba3 Bi1 Ba2 2_566 . 70.391(8) ?
Ba3 Bi1 Ba2 . . 109.609(8) ?
Ba4 Bi1 Ba2 . . 70.572(11) ?
Ba4 Bi1 Ba2 2_566 . 109.428(11) ?
Ba2 Bi1 Ba2 2_566 . 180.0 ?
O6 Bi2 O6 2_655 . 180.0 ?
O6 Bi2 O4 2_655 2_666 89.87(17) ?
O6 Bi2 O4 . 2_666 90.13(17) ?
O6 Bi2 O4 2_655 1_544 90.13(17) ?
O6 Bi2 O4 . 1_544 89.87(17) ?
O4 Bi2 O4 2_666 1_544 180.0 ?
O6 Bi2 O1 2_655 2_665 96.4(2) ?
O6 Bi2 O1 . 2_665 83.6(2) ?
O4 Bi2 O1 2_666 2_665 91.19(16) ?
O4 Bi2 O1 1_544 2_665 88.81(16) ?
O6 Bi2 O1 2_655 1_545 83.6(2) ?
O6 Bi2 O1 . 1_545 96.4(2) ?
O4 Bi2 O1 2_666 1_545 88.81(16) ?
O4 Bi2 O1 1_544 1_545 91.19(16) ?
O1 Bi2 O1 2_665 1_545 180.0(4) ?
O6 Bi2 Ba1 2_655 1_545 122.90(15) ?
O6 Bi2 Ba1 . 1_545 57.10(15) ?
O4 Bi2 Ba1 2_666 1_545 120.51(13) ?
O4 Bi2 Ba1 1_544 1_545 59.49(13) ?
O1 Bi2 Ba1 2_665 1_545 126.49(13) ?
O1 Bi2 Ba1 1_545 1_545 53.51(13) ?
O6 Bi2 Ba1 2_655 2_665 57.10(15) ?
O6 Bi2 Ba1 . 2_665 122.90(15) ?
O4 Bi2 Ba1 2_666 2_665 59.49(13) ?
O4 Bi2 Ba1 1_544 2_665 120.51(13) ?
O1 Bi2 Ba1 2_665 2_665 53.51(13) ?
O1 Bi2 Ba1 1_545 2_665 126.49(13) ?
Ba1 Bi2 Ba1 1_545 2_665 180.0 ?
O6 Bi2 Ba2 2_655 . 122.33(15) ?
O6 Bi2 Ba2 . . 57.67(15) ?
O4 Bi2 Ba2 2_666 . 50.13(14) ?
O4 Bi2 Ba2 1_544 . 129.87(14) ?
O1 Bi2 Ba2 2_665 . 119.95(14) ?
O1 Bi2 Ba2 1_545 . 60.05(14) ?
Ba1 Bi2 Ba2 1_545 . 70.562(10) ?
Ba1 Bi2 Ba2 2_665 . 109.438(10) ?
O6 Bi2 Ba2 2_655 2_655 57.67(15) ?
O6 Bi2 Ba2 . 2_655 122.33(15) ?
O4 Bi2 Ba2 2_666 2_655 129.87(14) ?
O4 Bi2 Ba2 1_544 2_655 50.13(14) ?
O1 Bi2 Ba2 2_665 2_655 60.05(14) ?
O1 Bi2 Ba2 1_545 2_655 119.95(14) ?
Ba1 Bi2 Ba2 1_545 2_655 109.438(10) ?
Ba1 Bi2 Ba2 2_665 2_655 70.562(10) ?
Ba2 Bi2 Ba2 . 2_655 180.0 ?
O6 Bi2 Ba3 2_655 2_666 51.74(15) ?
O6 Bi2 Ba3 . 2_666 128.26(15) ?
O4 Bi2 Ba3 2_666 2_666 51.36(13) ?
O4 Bi2 Ba3 1_544 2_666 128.64(13) ?
O1 Bi2 Ba3 2_665 2_666 123.82(13) ?
O1 Bi2 Ba3 1_545 2_666 56.18(13) ?
Ba1 Bi2 Ba3 1_545 2_666 109.372(10) ?
Ba1 Bi2 Ba3 2_665 2_666 70.628(10) ?
Ba2 Bi2 Ba3 . 2_666 70.643(8) ?
Ba2 Bi2 Ba3 2_655 2_666 109.357(8) ?
O6 Bi2 Ba3 2_655 1_544 128.26(15) ?
O6 Bi2 Ba3 . 1_544 51.74(15) ?
O4 Bi2 Ba3 2_666 1_544 128.64(13) ?
O4 Bi2 Ba3 1_544 1_544 51.36(13) ?
O1 Bi2 Ba3 2_665 1_544 56.18(13) ?
O1 Bi2 Ba3 1_545 1_544 123.82(13) ?
Ba1 Bi2 Ba3 1_545 1_544 70.628(10) ?
Ba1 Bi2 Ba3 2_665 1_544 109.372(10) ?
Ba2 Bi2 Ba3 . 1_544 109.357(8) ?
Ba2 Bi2 Ba3 2_655 1_544 70.643(8) ?
Ba3 Bi2 Ba3 2_666 1_544 180.000(13) ?
O3 Bi3 O3 2_556 . 180.0 ?
O3 Bi3 O7 2_556 2_566 90.6(2) ?
O3 Bi3 O7 . 2_566 89.4(2) ?
O3 Bi3 O7 2_556 1_545 89.4(2) ?
O3 Bi3 O7 . 1_545 90.6(2) ?
O7 Bi3 O7 2_566 1_545 180.00(3) ?
O3 Bi3 O9 2_556 2_656 91.2(2) ?
O3 Bi3 O9 . 2_656 88.8(2) ?
O7 Bi3 O9 2_566 2_656 83.2(3) ?
O7 Bi3 O9 1_545 2_656 96.8(3) ?
O3 Bi3 O9 2_556 1_455 88.8(2) ?
O3 Bi3 O9 . 1_455 91.2(2) ?
O7 Bi3 O9 2_566 1_455 96.8(3) ?
O7 Bi3 O9 1_545 1_455 83.2(3) ?
O9 Bi3 O9 2_656 1_455 180.0 ?
O3 Bi3 Ba4 2_556 2_556 50.74(15) ?
O3 Bi3 Ba4 . 2_556 129.26(15) ?
O7 Bi3 Ba4 2_566 2_556 57.22(16) ?
O7 Bi3 Ba4 1_545 2_556 122.78(16) ?
O9 Bi3 Ba4 2_656 2_556 119.44(16) ?
O9 Bi3 Ba4 1_455 2_556 60.56(16) ?
O3 Bi3 Ba4 2_556 . 129.26(15) ?
O3 Bi3 Ba4 . . 50.74(15) ?
O7 Bi3 Ba4 2_566 . 122.78(16) ?
O7 Bi3 Ba4 1_545 . 57.22(16) ?
O9 Bi3 Ba4 2_656 . 60.56(16) ?
O9 Bi3 Ba4 1_455 . 119.44(16) ?
Ba4 Bi3 Ba4 2_556 . 180.0 ?
O3 Bi3 Ba1 2_556 2_566 130.44(17) ?
O3 Bi3 Ba1 . 2_566 49.56(17) ?
O7 Bi3 Ba1 2_566 2_566 52.13(16) ?
O7 Bi3 Ba1 1_545 2_566 127.87(16) ?
O9 Bi3 Ba1 2_656 2_566 57.22(15) ?
O9 Bi3 Ba1 1_455 2_566 122.78(15) ?
Ba4 Bi3 Ba1 2_556 2_566 109.193(8) ?
Ba4 Bi3 Ba1 . 2_566 70.806(8) ?
O3 Bi3 Ba1 2_556 1_545 49.56(17) ?
O3 Bi3 Ba1 . 1_545 130.44(17) ?
O7 Bi3 Ba1 2_566 1_545 127.87(16) ?
O7 Bi3 Ba1 1_545 1_545 52.13(16) ?
O9 Bi3 Ba1 2_656 1_545 122.78(15) ?
O9 Bi3 Ba1 1_455 1_545 57.22(15) ?
Ba4 Bi3 Ba1 2_556 1_545 70.807(8) ?
Ba4 Bi3 Ba1 . 1_545 109.194(8) ?
Ba1 Bi3 Ba1 2_566 1_545 180.0 ?
O3 Bi3 Ba3 2_556 1_545 59.06(14) ?
O3 Bi3 Ba3 . 1_545 120.94(14) ?
O7 Bi3 Ba3 2_566 1_545 121.52(17) ?
O7 Bi3 Ba3 1_545 1_545 58.48(17) ?
O9 Bi3 Ba3 2_656 1_545 52.65(15) ?
O9 Bi3 Ba3 1_455 1_545 127.35(15) ?
Ba4 Bi3 Ba3 2_556 1_545 109.411(8) ?
Ba4 Bi3 Ba3 . 1_545 70.589(8) ?
Ba1 Bi3 Ba3 2_566 1_545 109.498(10) ?
Ba1 Bi3 Ba3 1_545 1_545 70.502(10) ?
O3 Bi3 Ba3 2_556 2_566 120.94(14) ?
O3 Bi3 Ba3 . 2_566 59.06(14) ?
O7 Bi3 Ba3 2_566 2_566 58.48(17) ?
O7 Bi3 Ba3 1_545 2_566 121.52(17) ?
O9 Bi3 Ba3 2_656 2_566 127.35(15) ?
O9 Bi3 Ba3 1_455 2_566 52.65(15) ?
Ba4 Bi3 Ba3 2_556 2_566 70.589(8) ?
Ba4 Bi3 Ba3 . 2_566 109.411(8) ?
Ba1 Bi3 Ba3 2_566 2_566 70.502(10) ?
Ba1 Bi3 Ba3 1_545 2_566 109.498(10) ?
Ba3 Bi3 Ba3 1_545 2_566 180.0 ?
O4 Bi4 O4 2_666 1_554 180.00(2) ?
O4 Bi4 O10 2_666 . 88.81(19) ?
O4 Bi4 O10 1_554 . 91.19(19) ?
O4 Bi4 O10 2_666 2_665 91.19(19) ?
O4 Bi4 O10 1_554 2_665 88.81(19) ?
O10 Bi4 O10 . 2_665 180.00(3) ?
O4 Bi4 O8 2_666 . 89.6(2) ?
O4 Bi4 O8 1_554 . 90.4(2) ?
O10 Bi4 O8 . . 84.5(3) ?
O10 Bi4 O8 2_665 . 95.5(3) ?
O4 Bi4 O8 2_666 2_665 90.4(2) ?
O4 Bi4 O8 1_554 2_665 89.6(2) ?
O10 Bi4 O8 . 2_665 95.5(3) ?
O10 Bi4 O8 2_665 2_665 84.5(3) ?
O8 Bi4 O8 . 2_665 180.0 ?
O4 Bi4 Ba2 2_666 . 49.65(16) ?
O4 Bi4 Ba2 1_554 . 130.35(16) ?
O10 Bi4 Ba2 . . 56.71(14) ?
O10 Bi4 Ba2 2_665 . 123.29(14) ?
O8 Bi4 Ba2 . . 53.5(2) ?
O8 Bi4 Ba2 2_665 . 126.5(2) ?
O4 Bi4 Ba2 2_666 2_665 130.35(16) ?
O4 Bi4 Ba2 1_554 2_665 49.65(16) ?
O10 Bi4 Ba2 . 2_665 123.29(14) ?
O10 Bi4 Ba2 2_665 2_665 56.71(14) ?
O8 Bi4 Ba2 . 2_665 126.5(2) ?
O8 Bi4 Ba2 2_665 2_665 53.5(2) ?
Ba2 Bi4 Ba2 . 2_665 180.0 ?
O4 Bi4 Ba3 2_666 2_666 51.01(15) ?
O4 Bi4 Ba3 1_554 2_666 128.99(15) ?
O10 Bi4 Ba3 . 2_666 60.72(16) ?
O10 Bi4 Ba3 2_665 2_666 119.28(16) ?
O8 Bi4 Ba3 . 2_666 124.2(2) ?
O8 Bi4 Ba3 2_665 2_666 55.8(2) ?
Ba2 Bi4 Ba3 . 2_666 70.784(9) ?
Ba2 Bi4 Ba3 2_665 2_666 109.216(9) ?
O4 Bi4 Ba3 2_666 1_554 128.99(15) ?
O4 Bi4 Ba3 1_554 1_554 51.01(15) ?
O10 Bi4 Ba3 . 1_554 119.28(16) ?
O10 Bi4 Ba3 2_665 1_554 60.72(16) ?
O8 Bi4 Ba3 . 1_554 55.8(2) ?
O8 Bi4 Ba3 2_665 1_554 124.2(2) ?
Ba2 Bi4 Ba3 . 1_554 109.216(9) ?
Ba2 Bi4 Ba3 2_665 1_554 70.784(9) ?
Ba3 Bi4 Ba3 2_666 1_554 180.0 ?
O4 Bi4 Ba1 2_666 . 120.04(15) ?
O4 Bi4 Ba1 1_554 . 59.96(15) ?
O10 Bi4 Ba1 . . 48.73(16) ?
O10 Bi4 Ba1 2_665 . 131.27(16) ?
O8 Bi4 Ba1 . . 52.7(2) ?
O8 Bi4 Ba1 2_665 . 127.3(2) ?
Ba2 Bi4 Ba1 . . 70.611(12) ?
Ba2 Bi4 Ba1 2_665 . 109.389(12) ?
Ba3 Bi4 Ba1 2_666 . 109.430(10) ?
Ba3 Bi4 Ba1 1_554 . 70.570(11) ?
O4 Bi4 Ba1 2_666 2_665 59.96(15) ?
O4 Bi4 Ba1 1_554 2_665 120.04(15) ?
O10 Bi4 Ba1 . 2_665 131.27(16) ?
O10 Bi4 Ba1 2_665 2_665 48.73(16) ?
O8 Bi4 Ba1 . 2_665 127.3(2) ?
O8 Bi4 Ba1 2_665 2_665 52.7(2) ?
Ba2 Bi4 Ba1 . 2_665 109.389(12) ?
Ba2 Bi4 Ba1 2_665 2_665 70.611(12) ?
Ba3 Bi4 Ba1 2_666 2_665 70.570(10) ?
Ba3 Bi4 Ba1 1_554 2_665 109.430(10) ?
Ba1 Bi4 Ba1 . 2_665 180.0 ?
O5 Bi7 O5 . 2_666 180.0 ?
O5 Bi7 O11 . 2_666 89.9(2) ?
O5 Bi7 O11 2_666 2_666 90.1(2) ?
O5 Bi7 O11 . . 90.1(2) ?
O5 Bi7 O11 2_666 . 89.9(2) ?
O11 Bi7 O11 2_666 . 180.0 ?
O5 Bi7 O10 . 2_666 90.2(2) ?
O5 Bi7 O10 2_666 2_666 89.8(2) ?
O11 Bi7 O10 2_666 2_666 88.17(19) ?
O11 Bi7 O10 . 2_666 91.83(19) ?
O5 Bi7 O10 . . 89.8(2) ?
O5 Bi7 O10 2_666 . 90.2(2) ?
O11 Bi7 O10 2_666 . 91.83(19) ?
O11 Bi7 O10 . . 88.17(19) ?
O10 Bi7 O10 2_666 . 180.0 ?
O5 Bi7 Ba4 . 2_666 127.8(2) ?
O5 Bi7 Ba4 2_666 2_666 52.2(2) ?
O11 Bi7 Ba4 2_666 2_666 60.30(15) ?
O11 Bi7 Ba4 . 2_666 119.70(15) ?
O10 Bi7 Ba4 2_666 2_666 126.54(15) ?
O10 Bi7 Ba4 . 2_666 53.46(15) ?
O5 Bi7 Ba4 . . 52.2(2) ?
O5 Bi7 Ba4 2_666 . 127.8(2) ?
O11 Bi7 Ba4 2_666 . 119.70(15) ?
O11 Bi7 Ba4 . . 60.30(15) ?
O10 Bi7 Ba4 2_666 . 53.46(15) ?
O10 Bi7 Ba4 . . 126.54(15) ?
Ba4 Bi7 Ba4 2_666 . 180.0 ?
O5 Bi7 Ba1 . 2_666 122.5(2) ?
O5 Bi7 Ba1 2_666 2_666 57.5(2) ?
O11 Bi7 Ba1 2_666 2_666 120.62(15) ?
O11 Bi7 Ba1 . 2_666 59.38(15) ?
O10 Bi7 Ba1 2_666 2_666 48.84(16) ?
O10 Bi7 Ba1 . 2_666 131.16(16) ?
Ba4 Bi7 Ba1 2_666 2_666 109.605(10) ?
Ba4 Bi7 Ba1 . 2_666 70.395(10) ?
O5 Bi7 Ba1 . . 57.5(2) ?
O5 Bi7 Ba1 2_666 . 122.5(2) ?
O11 Bi7 Ba1 2_666 . 59.38(15) ?
O11 Bi7 Ba1 . . 120.62(15) ?
O10 Bi7 Ba1 2_666 . 131.16(16) ?
O10 Bi7 Ba1 . . 48.84(16) ?
Ba4 Bi7 Ba1 2_666 . 70.395(10) ?
Ba4 Bi7 Ba1 . . 109.604(10) ?
Ba1 Bi7 Ba1 2_666 . 180.000(16) ?
O5 Bi7 Ba3 . . 53.4(2) ?
O5 Bi7 Ba3 2_666 . 126.6(2) ?
O11 Bi7 Ba3 2_666 . 49.39(16) ?
O11 Bi7 Ba3 . . 130.61(16) ?
O10 Bi7 Ba3 2_666 . 60.63(16) ?
O10 Bi7 Ba3 . . 119.37(16) ?
Ba4 Bi7 Ba3 2_666 . 109.427(9) ?
Ba4 Bi7 Ba3 . . 70.572(9) ?
Ba1 Bi7 Ba3 2_666 . 109.454(11) ?
Ba1 Bi7 Ba3 . . 70.547(11) ?
O5 Bi7 Ba3 . 2_666 126.6(2) ?
O5 Bi7 Ba3 2_666 2_666 53.4(2) ?
O11 Bi7 Ba3 2_666 2_666 130.61(16) ?
O11 Bi7 Ba3 . 2_666 49.39(16) ?
O10 Bi7 Ba3 2_666 2_666 119.36(16) ?
O10 Bi7 Ba3 . 2_666 60.64(16) ?
Ba4 Bi7 Ba3 2_666 2_666 70.573(9) ?
Ba4 Bi7 Ba3 . 2_666 109.428(9) ?
Ba1 Bi7 Ba3 2_666 2_666 70.546(11) ?
Ba1 Bi7 Ba3 . 2_666 109.454(11) ?
Ba3 Bi7 Ba3 . 2_666 180.0 ?
O6 Bi8 O6 . 2 180.0 ?
O6 Bi8 O9 . 2_655 88.1(2) ?
O6 Bi8 O9 2 2_655 91.9(2) ?
O6 Bi8 O9 . 1_455 91.9(2) ?
O6 Bi8 O9 2 1_455 88.1(2) ?
O9 Bi8 O9 2_655 1_455 180.0(5) ?
O6 Bi8 O12 . 2_565 89.37(19) ?
O6 Bi8 O12 2 2_565 90.63(19) ?
O9 Bi8 O12 2_655 2_565 89.10(19) ?
O9 Bi8 O12 1_455 2_565 90.90(19) ?
O6 Bi8 O12 . 1_545 90.63(19) ?
O6 Bi8 O12 2 1_545 89.37(19) ?
O9 Bi8 O12 2_655 1_545 90.90(19) ?
O9 Bi8 O12 1_455 1_545 89.10(19) ?
O12 Bi8 O12 2_565 1_545 180.00(4) ?
O6 Bi8 Ba2 . . 58.33(17) ?
O6 Bi8 Ba2 2 . 121.67(17) ?
O9 Bi8 Ba2 2_655 . 130.88(17) ?
O9 Bi8 Ba2 1_455 . 49.12(17) ?
O12 Bi8 Ba2 2_565 . 58.81(14) ?
O12 Bi8 Ba2 1_545 . 121.19(14) ?
O6 Bi8 Ba2 . 2 121.67(17) ?
O6 Bi8 Ba2 2 2 58.33(17) ?
O9 Bi8 Ba2 2_655 2 49.12(17) ?
O9 Bi8 Ba2 1_455 2 130.88(17) ?
O12 Bi8 Ba2 2_565 2 121.19(14) ?
O12 Bi8 Ba2 1_545 2 58.81(14) ?
Ba2 Bi8 Ba2 . 2 180.0 ?
O6 Bi8 Ba3 . 1_544 51.35(17) ?
O6 Bi8 Ba3 2 1_544 128.65(17) ?
O9 Bi8 Ba3 2_655 1_544 52.68(15) ?
O9 Bi8 Ba3 1_455 1_544 127.32(15) ?
O12 Bi8 Ba3 2_565 1_544 120.00(15) ?
O12 Bi8 Ba3 1_545 1_544 60.00(15) ?
Ba2 Bi8 Ba3 . 1_544 109.608(10) ?
Ba2 Bi8 Ba3 2 1_544 70.392(10) ?
O6 Bi8 Ba3 . 2_566 128.65(17) ?
O6 Bi8 Ba3 2 2_566 51.35(17) ?
O9 Bi8 Ba3 2_655 2_566 127.32(15) ?
O9 Bi8 Ba3 1_455 2_566 52.68(15) ?
O12 Bi8 Ba3 2_565 2_566 60.00(15) ?
O12 Bi8 Ba3 1_545 2_566 120.00(15) ?
Ba2 Bi8 Ba3 . 2_566 70.392(10) ?
Ba2 Bi8 Ba3 2 2_566 109.608(10) ?
Ba3 Bi8 Ba3 1_544 2_566 180.000(15) ?
O6 Bi8 Ba4 . 1_554 52.31(17) ?
O6 Bi8 Ba4 2 1_554 127.69(17) ?
O9 Bi8 Ba4 2_655 1_554 60.33(17) ?
O9 Bi8 Ba4 1_455 1_554 119.67(17) ?
O12 Bi8 Ba4 2_565 1_554 49.71(15) ?
O12 Bi8 Ba4 1_545 1_554 130.29(15) ?
Ba2 Bi8 Ba4 . 1_554 70.603(11) ?
Ba2 Bi8 Ba4 2 1_554 109.397(11) ?
Ba3 Bi8 Ba4 1_544 1_554 70.481(9) ?
Ba3 Bi8 Ba4 2_566 1_554 109.519(9) ?
O6 Bi8 Ba4 . 2_556 127.69(17) ?
O6 Bi8 Ba4 2 2_556 52.31(17) ?
O9 Bi8 Ba4 2_655 2_556 119.67(17) ?
O9 Bi8 Ba4 1_455 2_556 60.33(17) ?
O12 Bi8 Ba4 2_565 2_556 130.29(15) ?
O12 Bi8 Ba4 1_545 2_556 49.71(15) ?
Ba2 Bi8 Ba4 . 2_556 109.397(11) ?
Ba2 Bi8 Ba4 2 2_556 70.603(11) ?
Ba3 Bi8 Ba4 1_544 2_556 109.519(9) ?
Ba3 Bi8 Ba4 2_566 2_556 70.481(9) ?
Ba4 Bi8 Ba4 1_554 2_556 180.0 ?
O1 Bi5 O1 2_666 1_545 180.0 ?
O1 Bi5 O7 2_666 2_666 88.9(2) ?
O1 Bi5 O7 1_545 2_666 91.1(2) ?
O1 Bi5 O7 2_666 1_545 91.1(2) ?
O1 Bi5 O7 1_545 1_545 88.9(2) ?
O7 Bi5 O7 2_666 1_545 180.0 ?
O1 Bi5 O11 2_666 . 92.09(19) ?
O1 Bi5 O11 1_545 . 87.91(19) ?
O7 Bi5 O11 2_666 . 90.70(19) ?
O7 Bi5 O11 1_545 . 89.30(19) ?
O1 Bi5 O11 2_666 2_656 87.91(19) ?
O1 Bi5 O11 1_545 2_656 92.09(19) ?
O7 Bi5 O11 2_666 2_656 89.30(19) ?
O7 Bi5 O11 1_545 2_656 90.70(19) ?
O11 Bi5 O11 . 2_656 180.0 ?
O1 Bi5 Ba1 2_666 2_666 53.43(15) ?
O1 Bi5 Ba1 1_545 2_666 126.57(15) ?
O7 Bi5 Ba1 2_666 2_666 52.38(16) ?
O7 Bi5 Ba1 1_545 2_666 127.62(16) ?
O11 Bi5 Ba1 . 2_666 59.61(15) ?
O11 Bi5 Ba1 2_656 2_666 120.39(15) ?
O1 Bi5 Ba1 2_666 1_545 126.57(15) ?
O1 Bi5 Ba1 1_545 1_545 53.43(15) ?
O7 Bi5 Ba1 2_666 1_545 127.62(16) ?
O7 Bi5 Ba1 1_545 1_545 52.38(16) ?
O11 Bi5 Ba1 . 1_545 120.39(15) ?
O11 Bi5 Ba1 2_656 1_545 59.61(15) ?
Ba1 Bi5 Ba1 2_666 1_545 180.0 ?
O1 Bi5 Ba4 2_666 2_656 131.06(17) ?
O1 Bi5 Ba4 1_545 2_656 48.94(17) ?
O7 Bi5 Ba4 2_666 2_656 57.21(16) ?
O7 Bi5 Ba4 1_545 2_656 122.79(16) ?
O11 Bi5 Ba4 . 2_656 119.56(15) ?
O11 Bi5 Ba4 2_656 2_656 60.44(15) ?
Ba1 Bi5 Ba4 2_666 2_656 109.440(10) ?
Ba1 Bi5 Ba4 1_545 2_656 70.560(10) ?
O1 Bi5 Ba4 2_666 . 48.94(17) ?
O1 Bi5 Ba4 1_545 . 131.06(17) ?
O7 Bi5 Ba4 2_666 . 122.79(16) ?
O7 Bi5 Ba4 1_545 . 57.21(16) ?
O11 Bi5 Ba4 . . 60.44(15) ?
O11 Bi5 Ba4 2_656 . 119.56(15) ?
Ba1 Bi5 Ba4 2_666 . 70.560(10) ?
Ba1 Bi5 Ba4 1_545 . 109.440(10) ?
Ba4 Bi5 Ba4 2_656 . 180.0 ?
O1 Bi5 Ba3 2_666 1_545 56.40(15) ?
O1 Bi5 Ba3 1_545 1_545 123.60(15) ?
O7 Bi5 Ba3 2_666 1_545 121.57(17) ?
O7 Bi5 Ba3 1_545 1_545 58.43(17) ?
O11 Bi5 Ba3 . 1_545 130.73(16) ?
O11 Bi5 Ba3 2_656 1_545 49.27(16) ?
Ba1 Bi5 Ba3 2_666 1_545 109.397(12) ?
Ba1 Bi5 Ba3 1_545 1_545 70.603(12) ?
Ba4 Bi5 Ba3 2_656 1_545 109.440(9) ?
Ba4 Bi5 Ba3 . 1_545 70.560(8) ?
O1 Bi5 Ba3 2_666 2_666 123.60(15) ?
O1 Bi5 Ba3 1_545 2_666 56.40(15) ?
O7 Bi5 Ba3 2_666 2_666 58.43(17) ?
O7 Bi5 Ba3 1_545 2_666 121.57(17) ?
O11 Bi5 Ba3 . 2_666 49.27(16) ?
O11 Bi5 Ba3 2_656 2_666 130.73(16) ?
Ba1 Bi5 Ba3 2_666 2_666 70.603(12) ?
Ba1 Bi5 Ba3 1_545 2_666 109.397(12) ?
Ba4 Bi5 Ba3 2_656 2_666 70.560(8) ?
Ba4 Bi5 Ba3 . 2_666 109.440(8) ?
Ba3 Bi5 Ba3 1_545 2_666 180.0 ?
O2 Bi6 O2 2_565 . 180.0 ?
O2 Bi6 O8 2_565 2_565 90.3(2) ?
O2 Bi6 O8 . 2_565 89.7(2) ?
O2 Bi6 O8 2_565 . 89.7(2) ?
O2 Bi6 O8 . . 90.3(2) ?
O8 Bi6 O8 2_565 . 180.0 ?
O2 Bi6 O12 2_565 . 91.83(19) ?
O2 Bi6 O12 . . 88.17(19) ?
O8 Bi6 O12 2_565 . 90.2(2) ?
O8 Bi6 O12 . . 89.8(2) ?
O2 Bi6 O12 2_565 2_565 88.17(19) ?
O2 Bi6 O12 . 2_565 91.83(19) ?
O8 Bi6 O12 2_565 2_565 89.8(2) ?
O8 Bi6 O12 . 2_565 90.2(2) ?
O12 Bi6 O12 . 2_565 180.0 ?
O2 Bi6 Ba2 2_565 2_565 53.39(15) ?
O2 Bi6 Ba2 . 2_565 126.61(15) ?
O8 Bi6 Ba2 2_565 2_565 53.6(2) ?
O8 Bi6 Ba2 . 2_565 126.4(2) ?
O12 Bi6 Ba2 . 2_565 58.99(14) ?
O12 Bi6 Ba2 2_565 2_565 121.01(14) ?
O2 Bi6 Ba2 2_565 . 126.61(15) ?
O2 Bi6 Ba2 . . 53.39(15) ?
O8 Bi6 Ba2 2_565 . 126.4(2) ?
O8 Bi6 Ba2 . . 53.6(2) ?
O12 Bi6 Ba2 . . 121.02(14) ?
O12 Bi6 Ba2 2_565 . 58.98(14) ?
Ba2 Bi6 Ba2 2_565 . 180.0 ?
O2 Bi6 Ba3 2_565 1_554 49.39(16) ?
O2 Bi6 Ba3 . 1_554 130.61(16) ?
O8 Bi6 Ba3 2_565 1_554 124.1(2) ?
O8 Bi6 Ba3 . 1_554 55.9(2) ?
O12 Bi6 Ba3 . 1_554 60.18(15) ?
O12 Bi6 Ba3 2_565 1_554 119.82(15) ?
Ba2 Bi6 Ba3 2_565 1_554 70.533(10) ?
Ba2 Bi6 Ba3 . 1_554 109.467(10) ?
O2 Bi6 Ba3 2_565 2_566 130.61(16) ?
O2 Bi6 Ba3 . 2_566 49.39(16) ?
O8 Bi6 Ba3 2_565 2_566 55.9(2) ?
O8 Bi6 Ba3 . 2_566 124.1(2) ?
O12 Bi6 Ba3 . 2_566 119.82(15) ?
O12 Bi6 Ba3 2_565 2_566 60.18(15) ?
Ba2 Bi6 Ba3 2_565 2_566 109.467(10) ?
Ba2 Bi6 Ba3 . 2_566 70.533(10) ?
Ba3 Bi6 Ba3 1_554 2_566 180.0 ?
O2 Bi6 Ba4 2_565 1_554 56.37(15) ?
O2 Bi6 Ba4 . 1_554 123.63(15) ?
O8 Bi6 Ba4 2_565 1_554 122.8(2) ?
O8 Bi6 Ba4 . 1_554 57.2(2) ?
O12 Bi6 Ba4 . 1_554 130.47(15) ?
O12 Bi6 Ba4 2_565 1_554 49.53(15) ?
Ba2 Bi6 Ba4 2_565 1_554 109.401(12) ?
Ba2 Bi6 Ba4 . 1_554 70.599(12) ?
Ba3 Bi6 Ba4 1_554 1_554 70.494(8) ?
Ba3 Bi6 Ba4 2_566 1_554 109.506(8) ?
O2 Bi6 Ba4 2_565 2_566 123.63(15) ?
O2 Bi6 Ba4 . 2_566 56.37(15) ?
O8 Bi6 Ba4 2_565 2_566 57.2(2) ?
O8 Bi6 Ba4 . 2_566 122.8(2) ?
O12 Bi6 Ba4 . 2_566 49.53(15) ?
O12 Bi6 Ba4 2_565 2_566 130.47(15) ?
Ba2 Bi6 Ba4 2_565 2_566 70.599(12) ?
Ba2 Bi6 Ba4 . 2_566 109.401(12) ?
Ba3 Bi6 Ba4 1_554 2_566 109.506(8) ?
Ba3 Bi6 Ba4 2_566 2_566 70.494(8) ?
Ba4 Bi6 Ba4 1_554 2_566 180.000(12) ?
O10 Ba1 O3 . 2_566 124.93(15) ?
O10 Ba1 O12 . . 122.48(16) ?
O3 Ba1 O12 2_566 . 82.87(14) ?
O10 Ba1 O7 . . 121.20(15) ?
O3 Ba1 O7 2_566 . 60.70(16) ?
O12 Ba1 O7 . . 116.32(17) ?
O10 Ba1 O8 . . 60.41(16) ?
O3 Ba1 O8 2_566 . 119.46(18) ?
O12 Ba1 O8 . . 62.09(19) ?
O7 Ba1 O8 . . 178.13(17) ?
O10 Ba1 O1 . . 85.07(15) ?
O3 Ba1 O1 2_566 . 119.50(15) ?
O12 Ba1 O1 . . 127.31(17) ?
O7 Ba1 O1 . . 58.9(2) ?
O8 Ba1 O1 . . 121.0(2) ?
O10 Ba1 O6 . 1_565 120.29(19) ?
O3 Ba1 O6 2_566 1_565 114.65(16) ?
O12 Ba1 O6 . 1_565 58.82(17) ?
O7 Ba1 O6 . 1_565 89.78(15) ?
O8 Ba1 O6 . 1_565 88.51(18) ?
O1 Ba1 O6 . 1_565 68.53(13) ?
O10 Ba1 O9 . 1_465 175.26(15) ?
O3 Ba1 O9 2_566 1_465 58.20(15) ?
O12 Ba1 O9 . 1_465 60.29(16) ?
O7 Ba1 O9 . 1_465 56.24(14) ?
O8 Ba1 O9 . 1_465 122.08(16) ?
O1 Ba1 O9 . 1_465 90.22(16) ?
O6 Ba1 O9 1_565 1_465 57.02(17) ?
O10 Ba1 O5 . . 59.2(2) ?
O3 Ba1 O5 2_566 . 65.73(17) ?
O12 Ba1 O5 . . 119.75(19) ?
O7 Ba1 O5 . . 91.90(18) ?
O8 Ba1 O5 . . 89.80(16) ?
O1 Ba1 O5 . . 112.94(15) ?
O6 Ba1 O5 1_565 . 178.20(16) ?
O9 Ba1 O5 1_465 . 123.59(19) ?
O10 Ba1 O11 . 2_666 61.88(16) ?
O3 Ba1 O11 2_566 2_666 89.28(16) ?
O12 Ba1 O11 . 2_666 172.10(18) ?
O7 Ba1 O11 . 2_666 59.70(15) ?
O8 Ba1 O11 . 2_666 122.0(2) ?
O1 Ba1 O11 . 2_666 57.74(16) ?
O6 Ba1 O11 1_565 2_666 126.06(18) ?
O9 Ba1 O11 1_465 2_666 115.89(15) ?
O5 Ba1 O11 . 2_666 55.50(17) ?
O10 Ba1 O4 . 1_554 58.61(14) ?
O3 Ba1 O4 2_566 1_554 174.23(17) ?
O12 Ba1 O4 . 1_554 91.37(15) ?
O7 Ba1 O4 . 1_554 122.43(16) ?
O8 Ba1 O4 . 1_554 57.23(16) ?
O1 Ba1 O4 . 1_554 64.13(15) ?
O6 Ba1 O4 1_565 1_554 61.68(14) ?
O9 Ba1 O4 1_465 1_554 118.61(13) ?
O5 Ba1 O4 . 1_554 117.79(18) ?
O11 Ba1 O4 2_666 1_554 96.49(13) ?
O10 Ba1 O2 . . 90.06(13) ?
O3 Ba1 O2 2_566 . 63.42(14) ?
O12 Ba1 O2 . . 55.90(16) ?
O7 Ba1 O2 . . 124.11(18) ?
O8 Ba1 O2 . . 56.12(19) ?
O1 Ba1 O2 . . 175.12(13) ?
O6 Ba1 O2 1_565 . 114.38(13) ?
O9 Ba1 O2 1_465 . 94.65(14) ?
O5 Ba1 O2 . . 64.09(14) ?
O11 Ba1 O2 2_666 . 119.56(15) ?
O4 Ba1 O2 1_554 . 113.32(13) ?
O9 Ba2 O4 1_455 2_666 125.05(16) ?
O9 Ba2 O11 1_455 . 123.06(17) ?
O4 Ba2 O11 2_666 . 82.84(14) ?
O9 Ba2 O7 1_455 1_545 59.94(15) ?
O4 Ba2 O7 2_666 1_545 119.45(17) ?
O11 Ba2 O7 . 1_545 63.12(17) ?
O9 Ba2 O2 1_455 . 84.90(15) ?
O4 Ba2 O2 2_666 . 119.34(14) ?
O11 Ba2 O2 . . 126.96(16) ?
O7 Ba2 O2 1_545 . 121.17(19) ?
O9 Ba2 O8 1_455 . 119.85(16) ?
O4 Ba2 O8 2_666 . 60.63(17) ?
O11 Ba2 O8 . . 117.1(2) ?
O7 Ba2 O8 1_545 . 179.80(17) ?
O2 Ba2 O8 . . 58.7(2) ?
O9 Ba2 O5 1_455 . 120.2(2) ?
O4 Ba2 O5 2_666 . 114.73(18) ?
O11 Ba2 O5 . . 59.34(19) ?
O7 Ba2 O5 1_545 . 89.90(19) ?
O2 Ba2 O5 . . 67.67(15) ?
O8 Ba2 O5 . . 90.22(17) ?
O9 Ba2 O10 1_455 . 174.49(16) ?
O4 Ba2 O10 2_666 . 58.35(14) ?
O11 Ba2 O10 . . 60.39(17) ?
O7 Ba2 O10 1_545 . 123.23(13) ?
O2 Ba2 O10 . . 89.60(15) ?
O8 Ba2 O10 . . 56.97(16) ?
O5 Ba2 O10 . . 56.91(19) ?
O9 Ba2 O6 1_455 . 59.61(19) ?
O4 Ba2 O6 2_666 . 65.49(15) ?
O11 Ba2 O6 . . 120.37(17) ?
O7 Ba2 O6 1_545 . 89.62(14) ?
O2 Ba2 O6 . . 112.63(13) ?
O8 Ba2 O6 . . 90.26(18) ?
O5 Ba2 O6 . . 179.52(18) ?
O10 Ba2 O6 . . 123.37(17) ?
O9 Ba2 O12 1_455 2_565 61.39(17) ?
O4 Ba2 O12 2_666 2_565 89.47(16) ?
O11 Ba2 O12 . 2_565 172.29(18) ?
O7 Ba2 O12 1_545 2_565 121.00(18) ?
O2 Ba2 O12 . 2_565 57.78(16) ?
O8 Ba2 O12 . 2_565 58.80(18) ?
O5 Ba2 O12 . 2_565 125.3(2) ?
O10 Ba2 O12 . 2_565 115.75(16) ?
O6 Ba2 O12 . 2_565 55.06(15) ?
O9 Ba2 O3 1_455 . 58.58(14) ?
O4 Ba2 O3 2_666 . 174.14(17) ?
O11 Ba2 O3 . . 91.30(16) ?
O7 Ba2 O3 1_545 . 57.27(14) ?
O2 Ba2 O3 . . 64.33(15) ?
O8 Ba2 O3 . . 122.66(18) ?
O5 Ba2 O3 . . 61.62(16) ?
O10 Ba2 O3 . . 118.46(13) ?
O6 Ba2 O3 . . 118.12(15) ?
O12 Ba2 O3 2_565 . 96.39(13) ?
O9 Ba2 O1 1_455 1_545 90.67(13) ?
O4 Ba2 O1 2_666 1_545 63.48(13) ?
O11 Ba2 O1 . 1_545 55.79(16) ?
O7 Ba2 O1 1_545 1_545 56.00(18) ?
O2 Ba2 O1 . 1_545 175.58(13) ?
O8 Ba2 O1 . 1_545 124.08(19) ?
O5 Ba2 O1 . 1_545 114.79(15) ?
O10 Ba2 O1 . 1_545 94.82(14) ?
O6 Ba2 O1 . 1_545 64.88(12) ?
O12 Ba2 O1 2_565 1_545 119.93(15) ?
O3 Ba2 O1 . 1_545 113.17(14) ?
O11 Ba3 O2 2_666 2_566 125.29(17) ?
O11 Ba3 O4 2_666 . 82.76(14) ?
O2 Ba3 O4 2_566 . 118.02(14) ?
O11 Ba3 O6 2_666 1_566 119.27(19) ?
O2 Ba3 O6 2_566 1_566 115.43(15) ?
O4 Ba3 O6 . 1_566 67.92(15) ?
O11 Ba3 O9 2_666 2_666 124.40(17) ?
O2 Ba3 O9 2_566 2_666 84.82(15) ?
O4 Ba3 O9 . 2_666 126.78(14) ?
O6 Ba3 O9 1_566 2_666 58.89(19) ?
O11 Ba3 O5 2_666 . 60.84(18) ?
O2 Ba3 O5 2_566 . 64.46(16) ?
O4 Ba3 O5 . . 112.39(19) ?
O6 Ba3 O5 1_566 . 179.69(16) ?
O9 Ba3 O5 2_666 . 120.8(2) ?
O11 Ba3 O8 2_666 1_556 119.2(2) ?
O2 Ba3 O8 2_566 1_556 58.7(2) ?
O4 Ba3 O8 . 1_556 59.44(16) ?
O6 Ba3 O8 1_566 1_556 90.15(18) ?
O9 Ba3 O8 2_666 1_556 116.39(16) ?
O5 Ba3 O8 . 1_556 90.03(17) ?
O11 Ba3 O1 2_666 2_676 58.07(16) ?
O2 Ba3 O1 2_566 2_676 175.05(14) ?
O4 Ba3 O1 . 2_676 65.02(14) ?
O6 Ba3 O1 1_566 2_676 61.41(14) ?
O9 Ba3 O1 2_666 2_676 90.23(16) ?
O5 Ba3 O1 . 2_676 118.67(15) ?
O8 Ba3 O1 1_556 2_676 123.89(19) ?
O11 Ba3 O7 2_666 . 61.06(16) ?
O2 Ba3 O7 2_566 . 121.01(18) ?
O4 Ba3 O7 . . 120.86(15) ?
O6 Ba3 O7 1_566 . 89.85(14) ?
O9 Ba3 O7 2_666 . 63.34(14) ?
O5 Ba3 O7 . . 89.97(18) ?
O8 Ba3 O7 1_556 . 179.67(15) ?
O1 Ba3 O7 2_676 . 56.38(17) ?
O11 Ba3 O3 2_666 2_566 90.05(16) ?
O2 Ba3 O3 2_566 2_566 66.32(15) ?
O4 Ba3 O3 . 2_566 172.81(17) ?
O6 Ba3 O3 1_566 2_566 116.20(16) ?
O9 Ba3 O3 2_666 2_566 57.90(15) ?
O5 Ba3 O3 . 2_566 63.49(17) ?
O8 Ba3 O3 1_556 2_566 124.98(18) ?
O1 Ba3 O3 2_676 2_566 111.10(14) ?
O7 Ba3 O3 . 2_566 54.74(14) ?
O11 Ba3 O12 2_666 1_556 173.69(18) ?
O2 Ba3 O12 2_566 1_556 58.35(16) ?
O4 Ba3 O12 . 1_556 90.94(15) ?
O6 Ba3 O12 1_566 1_556 57.31(16) ?
O9 Ba3 O12 2_666 1_556 59.46(16) ?
O5 Ba3 O12 . 1_556 122.61(19) ?
O8 Ba3 O12 1_556 1_556 57.12(18) ?
O1 Ba3 O12 2_676 1_556 118.71(15) ?
O7 Ba3 O12 . 1_556 122.63(16) ?
O3 Ba3 O12 2_566 1_556 96.25(13) ?
O11 Ba3 O10 2_666 2_666 58.87(16) ?
O2 Ba3 O10 2_566 2_666 90.11(13) ?
O4 Ba3 O10 . 2_666 56.07(13) ?
O6 Ba3 O10 1_566 2_666 123.93(17) ?
O9 Ba3 O10 2_666 2_666 174.92(15) ?
O5 Ba3 O10 . 2_666 56.38(19) ?
O8 Ba3 O10 1_556 2_666 60.58(16) ?
O1 Ba3 O10 2_676 2_666 94.84(14) ?
O7 Ba3 O10 . 2_666 119.67(14) ?
O3 Ba3 O10 2_566 2_666 119.77(12) ?
O12 Ba3 O10 1_556 2_666 117.70(15) ?
O1 Ba4 O12 2_666 2_566 124.90(17) ?
O1 Ba4 O3 2_666 . 118.20(14) ?
O12 Ba4 O3 2_566 . 83.14(14) ?
O1 Ba4 O5 2_666 . 115.39(16) ?
O12 Ba4 O5 2_566 . 119.7(2) ?
O3 Ba4 O5 . . 67.46(18) ?
O1 Ba4 O6 2_666 1_556 64.24(15) ?
O12 Ba4 O6 2_566 1_556 60.65(17) ?
O3 Ba4 O6 . 1_556 111.72(17) ?
O5 Ba4 O6 . 1_556 178.91(17) ?
O1 Ba4 O10 2_666 2_666 84.72(15) ?
O12 Ba4 O10 2_566 2_666 123.72(17) ?
O3 Ba4 O10 . 2_666 127.39(14) ?
O5 Ba4 O10 . 2_666 59.9(2) ?
O6 Ba4 O10 1_556 2_666 120.85(19) ?
O1 Ba4 O2 2_666 2_566 175.42(13) ?
O12 Ba4 O2 2_566 2_566 57.93(17) ?
O3 Ba4 O2 . 2_566 64.86(14) ?
O5 Ba4 O2 . 2_566 61.99(16) ?
O6 Ba4 O2 1_556 2_566 118.45(13) ?
O10 Ba4 O2 2_666 2_566 90.70(15) ?
O1 Ba4 O7 2_666 1_545 59.57(18) ?
O12 Ba4 O7 2_566 1_545 119.75(18) ?
O3 Ba4 O7 . 1_545 58.82(14) ?
O5 Ba4 O7 . 1_545 88.63(18) ?
O6 Ba4 O7 1_556 1_545 90.31(15) ?
O10 Ba4 O7 2_666 1_545 116.53(14) ?
O2 Ba4 O7 2_566 1_545 123.06(17) ?
O1 Ba4 O8 2_666 1_556 121.7(2) ?
O12 Ba4 O8 2_566 1_556 60.72(17) ?
O3 Ba4 O8 . 1_556 120.04(18) ?
O5 Ba4 O8 . 1_556 89.81(16) ?
O6 Ba4 O8 1_556 1_556 91.24(18) ?
O10 Ba4 O8 2_666 1_556 63.00(16) ?
O2 Ba4 O8 2_566 1_556 55.64(19) ?
O7 Ba4 O8 1_545 1_556 178.36(16) ?
O1 Ba4 O4 2_666 2_667 66.15(14) ?
O12 Ba4 O4 2_566 2_667 89.47(16) ?
O3 Ba4 O4 . 2_667 172.61(17) ?
O5 Ba4 O4 . 2_667 116.92(18) ?
O6 Ba4 O4 1_556 2_667 63.98(14) ?
O10 Ba4 O4 2_666 2_667 57.48(14) ?
O2 Ba4 O4 2_566 2_667 111.21(13) ?
O7 Ba4 O4 1_545 2_667 125.69(15) ?
O8 Ba4 O4 1_556 2_667 55.58(16) ?
O1 Ba4 O11 2_666 . 58.66(16) ?
O12 Ba4 O11 2_566 . 174.07(17) ?
O3 Ba4 O11 . . 90.95(16) ?
O5 Ba4 O11 . . 56.90(19) ?
O6 Ba4 O11 1_556 . 122.64(17) ?
O10 Ba4 O11 2_666 . 59.85(15) ?
O2 Ba4 O11 2_566 . 118.89(16) ?
O7 Ba4 O11 1_545 . 56.85(16) ?
O8 Ba4 O11 1_556 . 122.53(18) ?
O4 Ba4 O11 2_667 . 96.43(13) ?
O1 Ba4 O9 2_666 2_656 89.65(13) ?
O12 Ba4 O9 2_566 2_656 59.24(16) ?
O3 Ba4 O9 . 2_656 56.48(13) ?
O5 Ba4 O9 . 2_656 123.83(19) ?
O6 Ba4 O9 1_556 2_656 55.31(17) ?
O10 Ba4 O9 2_666 2_656 174.29(15) ?
O2 Ba4 O9 2_566 2_656 94.93(14) ?
O7 Ba4 O9 1_545 2_656 60.86(14) ?
O8 Ba4 O9 1_556 2_656 119.76(15) ?
O4 Ba4 O9 2_667 2_656 119.19(13) ?
O11 Ba4 O9 . 2_656 117.70(15) ?
Bi5 O1 Na2 1_565 1_565 168.7(3) ?
Bi5 O1 Ba4 1_565 2_666 98.9(2) ?
Na2 O1 Ba4 1_565 2_666 92.1(2) ?
Bi5 O1 Ba1 1_565 . 94.0(2) ?
Na2 O1 Ba1 1_565 . 87.91(17) ?
Ba4 O1 Ba1 2_666 . 94.85(15) ?
Bi5 O1 Ba3 1_565 2_676 91.10(18) ?
Na2 O1 Ba3 1_565 2_676 85.50(17) ?
Ba4 O1 Ba3 2_666 2_676 92.59(17) ?
Ba1 O1 Ba3 . 2_676 170.2(2) ?
Bi5 O1 Ba2 1_565 1_565 87.0(2) ?
Na2 O1 Ba2 1_565 1_565 81.94(17) ?
Ba4 O1 Ba2 2_666 1_565 173.8(2) ?
Ba1 O1 Ba2 . 1_565 86.79(15) ?
Ba3 O1 Ba2 2_676 1_565 85.16(12) ?
Bi6 O2 Bi1 . . 169.6(3) ?
Bi6 O2 Ba3 . 2_566 98.4(2) ?
Bi1 O2 Ba3 . 2_566 91.4(2) ?
Bi6 O2 Ba2 . . 94.1(2) ?
Bi1 O2 Ba2 . . 88.21(17) ?
Ba3 O2 Ba2 2_566 . 94.51(14) ?
Bi6 O2 Ba4 . 2_566 91.22(18) ?
Bi1 O2 Ba4 . 2_566 85.28(17) ?
Ba3 O2 Ba4 2_566 2_566 92.21(16) ?
Ba2 O2 Ba4 . 2_566 170.8(2) ?
Bi6 O2 Ba1 . . 87.49(19) ?
Bi1 O2 Ba1 . . 82.53(16) ?
Ba3 O2 Ba1 2_566 . 173.7(2) ?
Ba2 O2 Ba1 . . 87.25(15) ?
Ba4 O2 Ba1 2_566 . 85.41(12) ?
Bi3 O3 Bi1 . . 167.1(2) ?
Bi3 O3 Ba1 . 2_566 98.1(2) ?
Bi1 O3 Ba1 . 2_566 91.65(16) ?
Bi3 O3 Ba4 . . 96.70(19) ?
Bi1 O3 Ba4 . . 90.46(15) ?
Ba1 O3 Ba4 2_566 . 96.89(13) ?
Bi3 O3 Ba3 . 2_566 88.26(15) ?
Bi1 O3 Ba3 . 2_566 83.26(14) ?
Ba1 O3 Ba3 2_566 2_566 90.22(17) ?
Ba4 O3 Ba3 . 2_566 170.7(2) ?
Bi3 O3 Ba2 . . 87.12(17) ?
Bi1 O3 Ba2 . . 82.32(15) ?
Ba1 O3 Ba2 2_566 . 171.78(18) ?
Ba4 O3 Ba2 . . 88.77(17) ?
Ba3 O3 Ba2 2_566 . 83.55(10) ?
Na4 O4 Na2 1_556 1_566 167.6(2) ?
Na4 O4 Ba2 1_556 2_666 97.88(19) ?
Na2 O4 Ba2 1_566 2_666 91.58(16) ?
Na4 O4 Ba3 1_556 . 96.45(18) ?
Na2 O4 Ba3 1_566 . 90.34(15) ?
Ba2 O4 Ba3 2_666 . 96.58(13) ?
Na4 O4 Ba4 1_556 2_667 88.44(15) ?
Na2 O4 Ba4 1_566 2_667 83.52(14) ?
Ba2 O4 Ba4 2_666 2_667 90.30(17) ?
Ba3 O4 Ba4 . 2_667 170.91(19) ?
Na4 O4 Ba1 1_556 1_556 87.33(16) ?
Na2 O4 Ba1 1_566 1_556 82.46(14) ?
Ba2 O4 Ba1 2_666 1_556 172.01(18) ?
Ba3 O4 Ba1 . 1_556 88.81(17) ?
Ba4 O4 Ba1 2_667 1_556 83.76(10) ?
Bi7 O5 Bi1 . . 174.6(4) ?
Bi7 O5 Ba4 . . 95.2(3) ?
Bi1 O5 Ba4 . . 89.6(2) ?
Bi7 O5 Ba3 . . 93.9(3) ?
Bi1 O5 Ba3 . . 88.4(2) ?
Ba4 O5 Ba3 . . 92.6(2) ?
Bi7 O5 Ba2 . . 91.3(3) ?
Bi1 O5 Ba2 . . 86.1(2) ?
Ba4 O5 Ba2 . . 90.7(2) ?
Ba3 O5 Ba2 . . 173.6(3) ?
Bi7 O5 Ba1 . . 89.8(3) ?
Bi1 O5 Ba1 . . 85.4(2) ?
Ba4 O5 Ba1 . . 174.7(3) ?
Ba3 O5 Ba1 . . 88.9(2) ?
Ba2 O5 Ba1 . . 87.32(19) ?
Bi8 O6 Bi2 . . 172.0(3) ?
Bi8 O6 Ba3 . 1_544 96.4(2) ?
Bi2 O6 Ba3 . 1_544 90.0(2) ?
Bi8 O6 Ba4 . 1_554 95.4(2) ?
Bi2 O6 Ba4 . 1_554 89.1(2) ?
Ba3 O6 Ba4 1_544 1_554 93.79(17) ?
Bi8 O6 Ba1 . 1_545 90.3(2) ?
Bi2 O6 Ba1 . 1_545 84.68(19) ?
Ba3 O6 Ba1 1_544 1_545 90.40(16) ?
Ba4 O6 Ba1 1_554 1_545 172.5(3) ?
Bi8 O6 Ba2 . . 89.1(2) ?
Bi2 O6 Ba2 . . 84.28(19) ?
Ba3 O6 Ba2 1_544 . 173.5(2) ?
Ba4 O6 Ba2 1_554 . 89.14(16) ?
Ba1 O6 Ba2 1_545 . 86.09(15) ?
Na3 O7 Bi5 1_565 1_565 171.2(3) ?
Na3 O7 Ba2 1_565 1_565 93.4(2) ?
Bi5 O7 Ba2 1_565 1_565 93.7(2) ?
Na3 O7 Ba1 1_565 . 92.5(2) ?
Bi5 O7 Ba1 1_565 . 92.1(2) ?
Ba2 O7 Ba1 1_565 . 94.38(18) ?
Na3 O7 Ba4 1_565 1_565 87.4(2) ?
Bi5 O7 Ba4 1_565 1_565 87.3(2) ?
Ba2 O7 Ba4 1_565 1_565 90.65(16) ?
Ba1 O7 Ba4 . 1_565 175.0(2) ?
Na3 O7 Ba3 1_565 . 86.3(2) ?
Bi5 O7 Ba3 1_565 . 86.3(2) ?
Ba2 O7 Ba3 1_565 . 176.5(2) ?
Ba1 O7 Ba3 . . 89.07(16) ?
Ba4 O7 Ba3 1_565 . 85.89(16) ?
Bi6 O8 Bi4 . . 174.9(4) ?
Bi6 O8 Ba1 . . 92.9(3) ?
Bi4 O8 Ba1 . . 91.6(2) ?
Bi6 O8 Ba2 . . 91.4(2) ?
Bi4 O8 Ba2 . . 90.8(3) ?
Ba1 O8 Ba2 . . 92.6(2) ?
Bi6 O8 Ba3 . 1_554 89.1(2) ?
Bi4 O8 Ba3 . 1_554 88.4(2) ?
Ba1 O8 Ba3 . 1_554 90.73(19) ?
Ba2 O8 Ba3 . 1_554 176.6(3) ?
Bi6 O8 Ba4 . 1_554 88.1(2) ?
Bi4 O8 Ba4 . 1_554 87.3(2) ?
Ba1 O8 Ba4 . 1_554 177.9(3) ?
Ba2 O8 Ba4 . 1_554 89.18(19) ?
Ba3 O8 Ba4 1_554 1_554 87.5(2) ?
Na8 O9 Na3 1_655 1_655 167.7(3) ?
Na8 O9 Ba2 1_655 1_655 95.6(2) ?
Na3 O9 Ba2 1_655 1_655 95.7(2) ?
Na8 O9 Ba3 1_655 2_666 91.92(19) ?
Na3 O9 Ba3 1_655 2_666 91.8(2) ?
Ba2 O9 Ba3 1_655 2_666 95.62(17) ?
Na8 O9 Ba1 1_655 1_645 87.48(19) ?
Na3 O9 Ba1 1_655 1_645 87.24(17) ?
Ba2 O9 Ba1 1_655 1_645 92.17(18) ?
Ba3 O9 Ba1 2_666 1_645 172.2(2) ?
Na8 O9 Ba4 1_655 2_656 84.46(18) ?
Na3 O9 Ba4 1_655 2_656 83.97(19) ?
Ba2 O9 Ba4 1_655 2_656 177.0(2) ?
Ba3 O9 Ba4 2_666 2_656 87.38(16) ?
Ba1 O9 Ba4 1_645 2_656 84.83(14) ?
Bi4 O10 Bi7 . . 167.7(3) ?
Bi4 O10 Ba1 . . 96.2(2) ?
Bi7 O10 Ba1 . . 95.7(2) ?
Bi4 O10 Ba4 . 2_666 91.59(19) ?
Bi7 O10 Ba4 . 2_666 90.83(18) ?
Ba1 O10 Ba4 . 2_666 95.23(16) ?
Bi4 O10 Ba2 . . 87.91(17) ?
Bi7 O10 Ba2 . . 87.97(18) ?
Ba1 O10 Ba2 . . 92.95(17) ?
Ba4 O10 Ba2 2_666 . 171.8(2) ?
Bi4 O10 Ba3 . 2_666 84.13(19) ?
Bi7 O10 Ba3 . 2_666 83.93(18) ?
Ba1 O10 Ba3 . 2_666 178.0(2) ?
Ba4 O10 Ba3 2_666 2_666 86.78(16) ?
Ba2 O10 Ba3 . 2_666 85.04(13) ?
Bi5 O11 Bi7 . . 165.5(2) ?
Bi5 O11 Ba3 . 2_666 95.5(2) ?
Bi7 O11 Ba3 . 2_666 95.1(2) ?
Bi5 O11 Ba2 . . 94.4(2) ?
Bi7 O11 Ba2 . . 94.0(2) ?
Ba3 O11 Ba2 2_666 . 97.70(14) ?
Bi5 O11 Ba1 . 2_666 84.91(18) ?
Bi7 O11 Ba1 . 2_666 85.08(17) ?
Ba3 O11 Ba1 2_666 2_666 90.31(18) ?
Ba2 O11 Ba1 . 2_666 172.0(2) ?
Bi5 O11 Ba4 . . 84.17(18) ?
Bi7 O11 Ba4 . . 84.20(17) ?
Ba3 O11 Ba4 2_666 . 173.5(2) ?
Ba2 O11 Ba4 . . 88.82(18) ?
Ba1 O11 Ba4 2_666 . 83.17(11) ?
Bi6 O12 Na8 . 1_565 166.6(2) ?
Bi6 O12 Ba4 . 2_566 95.3(2) ?
Na8 O12 Ba4 1_565 2_566 94.8(2) ?
Bi6 O12 Ba1 . . 94.0(2) ?
Na8 O12 Ba1 1_565 . 93.4(2) ?
Ba4 O12 Ba1 2_566 . 96.98(13) ?
Bi6 O12 Ba2 . 2_565 85.59(16) ?
Na8 O12 Ba2 1_565 2_565 85.57(17) ?
Ba4 O12 Ba2 2_566 2_565 90.61(17) ?
Ba1 O12 Ba2 . 2_565 172.4(2) ?
Bi6 O12 Ba3 . 1_554 84.54(17) ?
Na8 O12 Ba3 1_565 1_554 84.51(17) ?
Ba4 O12 Ba3 2_566 1_554 174.3(2) ?
Ba1 O12 Ba3 . 1_554 88.73(17) ?
Ba2 O12 Ba3 2_565 1_554 83.68(10) ?

loop_
_geom_bond_atom_site_label_1
_geom_bond_atom_site_label_2
_geom_bond_site_symmetry_2
_geom_bond_distance
_geom_bond_publ_flag
Bi1 O5 2_566 2.275(8) ?
Bi1 O5 . 2.275(8) ?
Bi1 O3 . 2.298(4) ?
Bi1 O3 2_566 2.298(4) ?
Bi1 O2 . 2.301(6) ?
Bi1 O2 2_566 2.301(6) ?
Bi1 Ba3 2_566 3.6955(3) ?
Bi1 Ba3 . 3.6955(3) ?
Bi1 Ba4 . 3.6964(4) ?
Bi1 Ba4 2_566 3.6965(4) ?
Bi1 Ba2 2_566 3.6972(7) ?
Bi1 Ba2 . 3.6972(7) ?
Bi2 O6 2_655 2.293(7) ?
Bi2 O6 . 2.293(7) ?
Bi2 O4 2_666 2.294(4) ?
Bi2 O4 1_544 2.294(4) ?
Bi2 O1 2_665 2.303(6) ?
Bi2 O1 1_545 2.303(6) ?
Bi2 Ba1 1_545 3.6898(7) ?
Bi2 Ba1 2_665 3.6898(7) ?
Bi2 Ba2 . 3.7016(7) ?
Bi2 Ba2 2_655 3.7016(7) ?
Bi2 Ba3 2_666 3.7023(3) ?
Bi2 Ba3 1_544 3.7023(3) ?
Bi3 O3 2_556 2.000(4) ?
Bi3 O3 . 2.000(4) ?
Bi3 O7 2_566 2.141(7) ?
Bi3 O7 1_545 2.141(7) ?
Bi3 O9 2_656 2.153(6) ?
Bi3 O9 1_455 2.153(6) ?
Bi3 Ba4 2_556 3.6899(3) ?
Bi3 Ba4 . 3.6899(3) ?
Bi3 Ba1 2_566 3.6988(6) ?
Bi3 Ba1 1_545 3.6988(6) ?
Bi3 Ba3 1_545 3.7014(3) ?
Bi3 Ba3 2_566 3.7014(3) ?
Bi4 O4 2_666 2.002(4) ?
Bi4 O4 1_554 2.002(4) ?
Bi4 O10 . 2.140(6) ?
Bi4 O10 2_665 2.140(6) ?
Bi4 O8 . 2.160(8) ?
Bi4 O8 2_665 2.160(8) ?
Bi4 Ba2 . 3.6937(6) ?
Bi4 Ba2 2_665 3.6937(6) ?
Bi4 Ba3 2_666 3.6974(3) ?
Bi4 Ba3 1_554 3.6974(3) ?
Bi4 Ba1 . 3.6999(6) ?
Bi4 Ba1 2_665 3.6999(6) ?
Bi7 O5 . 2.001(8) ?
Bi7 O5 2_666 2.001(8) ?
Bi7 O11 2_666 2.157(6) ?
Bi7 O11 . 2.157(6) ?
Bi7 O10 2_666 2.157(6) ?
Bi7 O10 . 2.157(6) ?
Bi7 Ba4 2_666 3.6954(5) ?
Bi7 Ba4 . 3.6954(5) ?
Bi7 Ba1 2_666 3.6971(4) ?
Bi7 Ba1 . 3.6971(4) ?
Bi7 Ba3 . 3.6992(5) ?
Bi7 Ba3 2_666 3.6992(5) ?
Bi8 O6 . 1.989(7) ?
Bi8 O6 2 1.989(7) ?
Bi8 O9 2_655 2.144(6) ?
Bi8 O9 1_455 2.144(6) ?
Bi8 O12 2_565 2.157(6) ?
Bi8 O12 1_545 2.157(6) ?
Bi8 Ba2 . 3.6929(4) ?
Bi8 Ba2 2 3.6929(4) ?
Bi8 Ba3 1_544 3.6996(5) ?
Bi8 Ba3 2_566 3.6996(5) ?
Bi8 Ba4 1_554 3.7016(5) ?
Bi8 Ba4 2_556 3.7016(5) ?
Bi5 O1 2_666 1.990(6) ?
Bi5 O1 1_545 1.990(6) ?
Bi5 O7 2_666 2.143(7) ?
Bi5 O7 1_545 2.143(7) ?
Bi5 O11 . 2.149(6) ?
Bi5 O11 2_656 2.149(6) ?
Bi5 Ba1 2_666 3.6872(4) ?
Bi5 Ba1 1_545 3.6872(4) ?
Bi5 Ba4 2_656 3.6902(5) ?
Bi5 Ba4 . 3.6903(5) ?
Bi5 Ba3 1_545 3.7037(5) ?
Bi5 Ba3 2_666 3.7037(5) ?
Bi6 O2 2_565 1.988(6) ?
Bi6 O2 . 1.988(6) ?
Bi6 O8 2_565 2.115(8) ?
Bi6 O8 . 2.115(8) ?
Bi6 O12 . 2.143(6) ?
Bi6 O12 2_565 2.143(6) ?
Bi6 Ba2 2_565 3.6863(4) ?
Bi6 Ba2 . 3.6864(4) ?
Bi6 Ba3 1_554 3.6933(5) ?
Bi6 Ba3 2_566 3.6933(5) ?
Bi6 Ba4 1_554 3.7085(5) ?
Bi6 Ba4 2_566 3.7085(5) ?
Ba1 O10 . 2.797(6) ?
Ba1 O3 2_566 2.843(6) ?
Ba1 O12 . 2.882(5) ?
Ba1 O7 . 2.923(6) ?
Ba1 O8 . 2.943(8) ?
Ba1 O1 . 2.968(5) ?
Ba1 O6 1_565 3.111(6) ?
Ba1 O9 1_465 3.113(6) ?
Ba1 O5 . 3.117(8) ?
Ba1 O11 2_666 3.193(5) ?
Ba1 O4 1_554 3.206(5) ?
Ba1 O2 . 3.221(6) ?
Ba2 O9 1_455 2.806(6) ?
Ba2 O4 2_666 2.842(6) ?
Ba2 O11 . 2.866(6) ?
Ba2 O7 1_545 2.897(6) ?
Ba2 O2 . 2.966(5) ?
Ba2 O8 . 2.968(7) ?
Ba2 O5 . 3.072(7) ?
Ba2 O10 . 3.090(5) ?
Ba2 O6 . 3.143(6) ?
Ba2 O12 2_565 3.169(5) ?
Ba2 O3 . 3.219(6) ?
Ba2 O1 1_545 3.239(6) ?
Ba3 O11 2_666 2.819(6) ?
Ba3 O2 2_566 2.834(6) ?
Ba3 O4 . 2.892(5) ?
Ba3 O6 1_566 2.907(6) ?
Ba3 O9 2_666 2.944(6) ?
Ba3 O5 . 2.978(7) ?
Ba3 O8 1_556 3.060(7) ?
Ba3 O1 2_676 3.085(5) ?
Ba3 O7 . 3.162(6) ?
Ba3 O3 2_566 3.176(5) ?
Ba3 O12 1_556 3.219(5) ?
Ba3 O10 2_666 3.242(6) ?
Ba4 O1 2_666 2.816(6) ?
Ba4 O12 2_566 2.834(6) ?
Ba4 O3 . 2.877(5) ?
Ba4 O5 . 2.931(8) ?
Ba4 O6 1_556 2.942(6) ?
Ba4 O10 2_666 2.969(5) ?
Ba4 O2 2_566 3.088(5) ?
Ba4 O7 1_545 3.106(6) ?
Ba4 O8 1_556 3.117(8) ?
Ba4 O4 2_667 3.176(5) ?
Ba4 O11 . 3.227(6) ?
Ba4 O9 2_656 3.231(6) ?
